data_7127223
loop_
_publ_author_name
'Zhao, Can'
'Khan, Ijaz'
'Zhang, Yong Jian'

_publ_section_title
;
 Enantioselective total synthesis of furofuran lignans <i>via</i>
 Pd-catalyzed asymmetric allylic cycloadditon of vinylethylene carbonates
 with 2-nitroacrylates.
;
_journal_issue 82
_journal_name_full 'Chemical communications (Cambridge, England)'
_journal_page_first 12431
_journal_page_last 12434
_journal_paper_doi 10.1039/d0cc05640e
_journal_volume 56
_journal_year 2020
_chemical_absolute_configuration ad
_chemical_formula_moiety 'C17 H21 N O7'
_chemical_formula_sum 'C17 H21 N O7'
_chemical_formula_weight 351.35
_space_group_crystal_system orthorhombic
_space_group_IT_number 19
_space_group_name_Hall 'P 2ac 2ab'
_space_group_name_H-M_alt 'P 21 21 21'
_atom_sites_solution_hydrogens geom
_audit_creation_method SHELXL-2018/3
_audit_update_record
;
2020-07-12 deposited with the CCDC.	2020-09-08 downloaded from the CCDC.
;
_cell_angle_alpha 90
_cell_angle_beta 90
_cell_angle_gamma 90
_cell_formula_units_Z 4
_cell_length_a 6.921(6)
_cell_length_b 10.91(3)
_cell_length_c 24.068(19)
_cell_measurement_reflns_used 9895
_cell_measurement_temperature 296(2)
_cell_measurement_theta_max 64.89
_cell_measurement_theta_min 3.67
_cell_volume 1817(5)
_computing_structure_refinement 'SHELXL-2018/3 (Sheldrick, 2018)'
_computing_structure_solution 'SHELXT 2014/5 (Sheldrick, 2014)'
_diffrn_ambient_temperature 296(2)
_diffrn_measured_fraction_theta_full 0.997
_diffrn_measured_fraction_theta_max 0.997
_diffrn_measurement_device_type 'Bruker D8 VENTURE Photon II'
_diffrn_measurement_method '\f and \w scans'
_diffrn_radiation_type CuK\a
_diffrn_radiation_wavelength 1.54178
_diffrn_reflns_av_R_equivalents 0.0442
_diffrn_reflns_av_unetI/netI 0.0251
_diffrn_reflns_Laue_measured_fraction_full 0.997
_diffrn_reflns_Laue_measured_fraction_max 0.997
_diffrn_reflns_limit_h_max 8
_diffrn_reflns_limit_h_min -7
_diffrn_reflns_limit_k_max 12
_diffrn_reflns_limit_k_min -12
_diffrn_reflns_limit_l_max 28
_diffrn_reflns_limit_l_min -28
_diffrn_reflns_number 21728
_diffrn_reflns_point_group_measured_fraction_full 0.997
_diffrn_reflns_point_group_measured_fraction_max 0.997
_diffrn_reflns_theta_full 65.128
_diffrn_reflns_theta_max 65.128
_diffrn_reflns_theta_min 3.673
_exptl_absorpt_coefficient_mu 0.846
_exptl_crystal_colour colourless
_exptl_crystal_density_diffrn 1.285
_exptl_crystal_description block
_exptl_crystal_F_000 744
_exptl_crystal_size_max 0.180
_exptl_crystal_size_mid 0.160
_exptl_crystal_size_min 0.120
_exptl_transmission_factor_max 0.7526
_exptl_transmission_factor_min 0.6337
_refine_diff_density_max 0.149
_refine_diff_density_min -0.094
_refine_diff_density_rms 0.024
_refine_ls_abs_structure_details
;
 Flack x determined using 973 quotients [(I+)-(I-)]/[(I+)+(I-)]
 (Parsons, Flack and Wagner, Acta Cryst. B69 (2013) 249-259).
;
_refine_ls_abs_structure_Flack 0.04(8)
_refine_ls_extinction_coef 0.0051(9)
_refine_ls_extinction_expression Fc^*^=kFc[1+0.001xFc^2^\l^3^/sin(2\q)]^-1/4^
_refine_ls_extinction_method 'SHELXL-2018/3 (Sheldrick 2018)'
_refine_ls_goodness_of_fit_ref 1.020
_refine_ls_hydrogen_treatment constr
_refine_ls_matrix_type full
_refine_ls_number_parameters 230
_refine_ls_number_reflns 3094
_refine_ls_number_restraints 0
_refine_ls_restrained_S_all 1.020
_refine_ls_R_factor_all 0.0452
_refine_ls_R_factor_gt 0.0378
_refine_ls_shift/su_max 0.000
_refine_ls_shift/su_mean 0.000
_refine_ls_structure_factor_coef Fsqd
_refine_ls_weighting_details 'w=1/[\s^2^(Fo^2^)+(0.0640P)^2^+0.1678P] where P=(Fo^2^+2Fc^2^)/3'
_refine_ls_weighting_scheme calc
_refine_ls_wR_factor_gt 0.1043
_refine_ls_wR_factor_ref 0.1131
_reflns_Friedel_coverage 0.710
_reflns_Friedel_fraction_full 0.998
_reflns_Friedel_fraction_max 0.998
_reflns_number_gt 2662
_reflns_number_total 3094
_reflns_threshold_expression 'I > 2\s(I)'
_cod_data_source_file d0cc05640e2.cif
_cod_data_source_block t_a
_cod_depositor_comments
;
The following automatic conversions were performed:

data item '_chemical_absolute_configuration' value 'AD' was changed
to 'ad' in accordance with the
/home/data/users/saulius/crontab/automatic-downloads/rss-feeds/RSC/lib/dictionaries/cif_core.dic
dictionary named 'cif_core.dic' version 2.4.2 last updated on
2011-04-26.

Automatic conversion script
Id: cif_fix_values 7556 2019-12-06 15:28:31Z antanas 

 Adding full bibliography for 7127223--7127224.cif.
;
_cod_database_code 7127223
_shelx_shelxl_version_number 2018/3
_shelx_space_group_comment
;
The symmetry employed for this shelxl refinement is uniquely defined
by the following loop, which should always be used as a source of
symmetry information in preference to the above space-group names.
They are only intended as comments.
;
_shelx_estimated_absorpt_t_min 0.863
_shelx_estimated_absorpt_t_max 0.905

loop_
_space_group_symop_operation_xyz
'x, y, z'
'-x+1/2, -y, z+1/2'
'-x, y+1/2, -z+1/2'
'x+1/2, -y+1/2, -z'

loop_
_atom_site_label
_atom_site_type_symbol
_atom_site_fract_x
_atom_site_fract_y
_atom_site_fract_z
_atom_site_U_iso_or_equiv
_atom_site_adp_type
_atom_site_occupancy
_atom_site_site_symmetry_order
_atom_site_calc_flag
_atom_site_refinement_flags_posn
_atom_site_refinement_flags_adp
_atom_site_refinement_flags_occupancy
_atom_site_disorder_assembly
_atom_site_disorder_group
O1 O 0.5229(4) 0.4377(2) 0.58495(9) 0.0906(7) Uani 1 1 d . . . . .
C1 C 0.5345(5) 0.7064(2) 0.38409(12) 0.0713(7) Uani 1 1 d . . . . .
H1 H 0.663278 0.696446 0.367792 0.086 Uiso 1 1 calc R U . . .
N1 N 0.4726(4) 0.6485(3) 0.28314(11) 0.0815(7) Uani 1 1 d . . . . .
O2 O 0.7940(4) 0.3977(2) 0.51447(10) 0.0957(7) Uani 1 1 d . . . . .
C2 C 0.3802(4) 0.6684(2) 0.34011(10) 0.0636(6) Uani 1 1 d . . . . .
O4 O 0.3822(5) 0.5860(2) 0.24996(10) 0.1044(8) Uani 1 1 d . . . . .
C4 C 0.3878(6) 0.8840(3) 0.35073(14) 0.0869(9) Uani 1 1 d . . . . .
H4A H 0.467737 0.906204 0.319189 0.104 Uiso 1 1 calc R U . . .
H4B H 0.318559 0.956144 0.363358 0.104 Uiso 1 1 calc R U . . .
O3 O 0.5013(4) 0.83373(18) 0.39409(10) 0.0959(8) Uani 1 1 d . . . . .
C3 C 0.2492(5) 0.7822(3) 0.33564(13) 0.0735(7) Uani 1 1 d . . . . .
H3 H 0.155456 0.776590 0.366053 0.088 Uiso 1 1 calc R U . . .
O5 O 0.6236(4) 0.7009(3) 0.27261(11) 0.1159(9) Uani 1 1 d . . . . .
C5 C 0.1350(6) 0.7972(3) 0.28324(17) 0.0985(11) Uani 1 1 d . . . . .
H5 H 0.045022 0.736434 0.275237 0.118 Uiso 1 1 calc R U . . .
O7 O 0.3909(3) 0.45696(17) 0.35170(9) 0.0816(6) Uani 1 1 d . . . . .
C7 C 0.2717(5) 0.5504(3) 0.35354(11) 0.0693(7) Uani 1 1 d . . . . .
O6 O 0.1045(4) 0.5464(2) 0.36584(10) 0.0894(7) Uani 1 1 d . . . . .
C6 C 0.1489(9) 0.8848(5) 0.2486(2) 0.143(2) Uani 1 1 d . . . . .
H6A H 0.236828 0.947865 0.254748 0.172 Uiso 1 1 calc R U . . .
H6B H 0.071076 0.885867 0.217090 0.172 Uiso 1 1 calc R U . . .
C9 C 0.4737(8) 0.2534(3) 0.37352(19) 0.1192(15) Uani 1 1 d . . . . .
H9A H 0.536607 0.243812 0.338233 0.179 Uiso 1 1 calc R U . . .
H9B H 0.425732 0.175405 0.385828 0.179 Uiso 1 1 calc R U . . .
H9C H 0.564449 0.284536 0.400186 0.179 Uiso 1 1 calc R U . . .
C8 C 0.3160(7) 0.3377(3) 0.3680(2) 0.1181(15) Uani 1 1 d . . . . .
H8A H 0.247713 0.344517 0.403065 0.142 Uiso 1 1 calc R U . . .
H8B H 0.226011 0.308118 0.340160 0.142 Uiso 1 1 calc R U . . .
C10 C 0.5278(4) 0.6385(2) 0.43856(11) 0.0665(7) Uani 1 1 d . . . . .
C11 C 0.3842(5) 0.6607(3) 0.47704(12) 0.0758(8) Uani 1 1 d . . . . .
H11 H 0.290651 0.719848 0.469845 0.091 Uiso 1 1 calc R U . . .
C12 C 0.3789(5) 0.5952(3) 0.52639(12) 0.0779(8) Uani 1 1 d . . . . .
H12 H 0.281418 0.610642 0.552059 0.093 Uiso 1 1 calc R U . . .
C13 C 0.5163(5) 0.5077(3) 0.53771(11) 0.0711(7) Uani 1 1 d . . . . .
C14 C 0.6638(4) 0.4855(3) 0.49951(12) 0.0705(7) Uani 1 1 d . . . . .
C15 C 0.6689(4) 0.5515(3) 0.45051(11) 0.0684(7) Uani 1 1 d . . . . .
H15 H 0.767952 0.537633 0.425181 0.082 Uiso 1 1 calc R U . . .
C16 C 0.3757(7) 0.4569(4) 0.62512(15) 0.1074(12) Uani 1 1 d . . . . .
H16A H 0.375440 0.541371 0.636313 0.161 Uiso 1 1 calc R U . . .
H16B H 0.399549 0.405846 0.656892 0.161 Uiso 1 1 calc R U . . .
H16C H 0.252482 0.436364 0.609323 0.161 Uiso 1 1 calc R U . . .
C17 C 0.9521(6) 0.3756(4) 0.47905(17) 0.1048(12) Uani 1 1 d . . . . .
H17A H 0.906025 0.346260 0.443861 0.157 Uiso 1 1 calc R U . . .
H17B H 1.035167 0.315232 0.495492 0.157 Uiso 1 1 calc R U . . .
H17C H 1.022778 0.450430 0.473650 0.157 Uiso 1 1 calc R U . . .

loop_
_atom_site_aniso_label
_atom_site_aniso_U_11
_atom_site_aniso_U_22
_atom_site_aniso_U_33
_atom_site_aniso_U_23
_atom_site_aniso_U_13
_atom_site_aniso_U_12
O1 0.0996(15) 0.0992(15) 0.0729(12) 0.0184(11) 0.0176(11) 0.0071(13)
C1 0.0735(16) 0.0656(15) 0.0746(16) 0.0093(13) -0.0055(14) -0.0093(13)
N1 0.0879(18) 0.0859(16) 0.0709(14) 0.0083(13) 0.0076(14) 0.0048(15)
O2 0.0933(16) 0.1057(16) 0.0879(14) 0.0289(12) 0.0181(12) 0.0308(13)
C2 0.0682(15) 0.0608(13) 0.0619(13) 0.0019(11) 0.0006(12) -0.0021(12)
O4 0.138(2) 0.1038(17) 0.0709(13) -0.0156(12) 0.0021(15) 0.0021(17)
C4 0.100(2) 0.0628(15) 0.098(2) 0.0111(15) -0.018(2) -0.0057(16)
O3 0.1260(19) 0.0610(11) 0.1007(15) 0.0075(11) -0.0379(14) -0.0183(12)
C3 0.0730(17) 0.0638(15) 0.0838(18) 0.0014(13) -0.0056(15) 0.0018(13)
O5 0.0983(18) 0.156(2) 0.0938(16) 0.0226(16) 0.0222(15) -0.015(2)
C5 0.099(3) 0.088(2) 0.109(2) 0.001(2) -0.028(2) 0.008(2)
O7 0.0913(14) 0.0569(10) 0.0964(14) 0.0001(9) 0.0111(12) -0.0007(10)
C7 0.078(2) 0.0645(15) 0.0651(15) -0.0036(12) -0.0019(14) -0.0047(14)
O6 0.0769(15) 0.0815(13) 0.1098(16) -0.0003(12) 0.0103(13) -0.0114(11)
C6 0.163(5) 0.132(4) 0.135(4) 0.034(3) -0.060(4) -0.005(4)
C9 0.165(4) 0.075(2) 0.118(3) 0.014(2) 0.009(3) -0.002(2)
C8 0.114(3) 0.0586(17) 0.181(4) 0.002(2) 0.023(3) -0.0085(19)
C10 0.0717(16) 0.0619(14) 0.0660(14) 0.0002(12) -0.0039(13) -0.0021(13)
C11 0.0834(19) 0.0711(16) 0.0730(16) -0.0037(14) 0.0021(15) 0.0110(16)
C12 0.0831(19) 0.0804(17) 0.0702(16) -0.0052(14) 0.0134(15) 0.0072(17)
C13 0.0795(19) 0.0731(16) 0.0607(14) 0.0026(12) 0.0054(13) -0.0039(15)
C14 0.0718(17) 0.0689(15) 0.0707(15) 0.0066(13) 0.0023(14) 0.0048(13)
C15 0.0679(16) 0.0728(15) 0.0645(15) 0.0023(13) 0.0052(12) 0.0013(14)
C16 0.115(3) 0.124(3) 0.082(2) 0.017(2) 0.030(2) -0.010(3)
C17 0.086(2) 0.122(3) 0.106(2) 0.023(2) 0.016(2) 0.030(2)

loop_
_atom_type_symbol
_atom_type_description
_atom_type_scat_dispersion_real
_atom_type_scat_dispersion_imag
_atom_type_scat_source
C C 0.0181 0.0091 'International Tables Vol C Tables 4.2.6.8 and 6.1.1.4'
H H 0.0000 0.0000 'International Tables Vol C Tables 4.2.6.8 and 6.1.1.4'
N N 0.0311 0.0180 'International Tables Vol C Tables 4.2.6.8 and 6.1.1.4'
O O 0.0492 0.0322 'International Tables Vol C Tables 4.2.6.8 and 6.1.1.4'

loop_
_geom_angle_atom_site_label_1
_geom_angle_atom_site_label_2
_geom_angle_atom_site_label_3
_geom_angle
_geom_angle_site_symmetry_1
_geom_angle_site_symmetry_3
_geom_angle_publ_flag
C13 O1 C16 117.3(3) . . ?
O3 C1 C10 109.1(3) . . ?
O3 C1 C2 105.2(2) . . ?
C10 C1 C2 116.1(2) . . ?
O3 C1 H1 108.8 . . ?
C10 C1 H1 108.8 . . ?
C2 C1 H1 108.8 . . ?
O5 N1 O4 124.4(3) . . ?
O5 N1 C2 118.6(3) . . ?
O4 N1 C2 116.8(3) . . ?
C14 O2 C17 118.3(2) . . ?
C7 C2 N1 106.0(2) . . ?
C7 C2 C3 113.9(3) . . ?
N1 C2 C3 107.4(2) . . ?
C7 C2 C1 114.7(2) . . ?
N1 C2 C1 111.1(2) . . ?
C3 C2 C1 103.7(2) . . ?
O3 C4 C3 104.2(3) . . ?
O3 C4 H4A 110.9 . . ?
C3 C4 H4A 110.9 . . ?
O3 C4 H4B 110.9 . . ?
C3 C4 H4B 110.9 . . ?
H4A C4 H4B 108.9 . . ?
C4 O3 C1 110.0(2) . . ?
C5 C3 C4 117.2(3) . . ?
C5 C3 C2 117.2(3) . . ?
C4 C3 C2 101.6(3) . . ?
C5 C3 H3 106.7 . . ?
C4 C3 H3 106.7 . . ?
C2 C3 H3 106.7 . . ?
C6 C5 C3 126.5(4) . . ?
C6 C5 H5 116.8 . . ?
C3 C5 H5 116.8 . . ?
C7 O7 C8 117.5(3) . . ?
O6 C7 O7 126.1(3) . . ?
O6 C7 C2 124.1(3) . . ?
O7 C7 C2 109.8(3) . . ?
C5 C6 H6A 120.0 . . ?
C5 C6 H6B 120.0 . . ?
H6A C6 H6B 120.0 . . ?
C8 C9 H9A 109.5 . . ?
C8 C9 H9B 109.5 . . ?
H9A C9 H9B 109.5 . . ?
C8 C9 H9C 109.5 . . ?
H9A C9 H9C 109.5 . . ?
H9B C9 H9C 109.5 . . ?
C9 C8 O7 109.1(4) . . ?
C9 C8 H8A 109.9 . . ?
O7 C8 H8A 109.9 . . ?
C9 C8 H8B 109.9 . . ?
O7 C8 H8B 109.9 . . ?
H8A C8 H8B 108.3 . . ?
C11 C10 C15 119.1(3) . . ?
C11 C10 C1 121.3(3) . . ?
C15 C10 C1 119.6(3) . . ?
C10 C11 C12 120.2(3) . . ?
C10 C11 H11 119.9 . . ?
C12 C11 H11 119.9 . . ?
C13 C12 C11 120.6(3) . . ?
C13 C12 H12 119.7 . . ?
C11 C12 H12 119.7 . . ?
O1 C13 C12 125.1(3) . . ?
O1 C13 C14 115.2(3) . . ?
C12 C13 C14 119.8(3) . . ?
O2 C14 C15 125.1(3) . . ?
O2 C14 C13 115.6(2) . . ?
C15 C14 C13 119.4(3) . . ?
C14 C15 C10 120.9(3) . . ?
C14 C15 H15 119.5 . . ?
C10 C15 H15 119.5 . . ?
O1 C16 H16A 109.5 . . ?
O1 C16 H16B 109.5 . . ?
H16A C16 H16B 109.5 . . ?
O1 C16 H16C 109.5 . . ?
H16A C16 H16C 109.5 . . ?
H16B C16 H16C 109.5 . . ?
O2 C17 H17A 109.5 . . ?
O2 C17 H17B 109.5 . . ?
H17A C17 H17B 109.5 . . ?
O2 C17 H17C 109.5 . . ?
H17A C17 H17C 109.5 . . ?
H17B C17 H17C 109.5 . . ?

loop_
_geom_bond_atom_site_label_1
_geom_bond_atom_site_label_2
_geom_bond_distance
_geom_bond_site_symmetry_2
_geom_bond_publ_flag
O1 C13 1.370(4) . ?
O1 C16 1.420(4) . ?
C1 O3 1.428(5) . ?
C1 C10 1.506(4) . ?
C1 C2 1.560(4) . ?
C1 H1 0.9800 . ?
N1 O5 1.218(4) . ?
N1 O4 1.222(4) . ?
N1 C2 1.529(4) . ?
O2 C14 1.363(4) . ?
O2 C17 1.407(5) . ?
C2 C7 1.525(5) . ?
C2 C3 1.541(5) . ?
C4 O3 1.416(4) . ?
C4 C3 1.512(5) . ?
C4 H4A 0.9700 . ?
C4 H4B 0.9700 . ?
C3 C5 1.497(5) . ?
C3 H3 0.9800 . ?
C5 C6 1.272(6) . ?
C5 H5 0.9300 . ?
O7 C7 1.312(4) . ?
O7 C8 1.454(5) . ?
C7 O6 1.196(4) . ?
C6 H6A 0.9300 . ?
C6 H6B 0.9300 . ?
C9 C8 1.433(7) . ?
C9 H9A 0.9600 . ?
C9 H9B 0.9600 . ?
C9 H9C 0.9600 . ?
C8 H8A 0.9700 . ?
C8 H8B 0.9700 . ?
C10 C11 1.380(4) . ?
C10 C15 1.391(4) . ?
C11 C12 1.386(5) . ?
C11 H11 0.9300 . ?
C12 C13 1.375(5) . ?
C12 H12 0.9300 . ?
C13 C14 1.395(4) . ?
C14 C15 1.382(4) . ?
C15 H15 0.9300 . ?
C16 H16A 0.9600 . ?
C16 H16B 0.9600 . ?
C16 H16C 0.9600 . ?
C17 H17A 0.9600 . ?
C17 H17B 0.9600 . ?
C17 H17C 0.9600 . ?

loop_
_geom_torsion_atom_site_label_1
_geom_torsion_atom_site_label_2
_geom_torsion_atom_site_label_3
_geom_torsion_atom_site_label_4
_geom_torsion
_geom_torsion_site_symmetry_1
_geom_torsion_site_symmetry_2
_geom_torsion_site_symmetry_3
_geom_torsion_site_symmetry_4
_geom_torsion_publ_flag
O5 N1 C2 C7 -150.0(3) . . . . ?
O4 N1 C2 C7 34.3(3) . . . . ?
O5 N1 C2 C3 87.9(3) . . . . ?
O4 N1 C2 C3 -87.8(3) . . . . ?
O5 N1 C2 C1 -24.9(4) . . . . ?
O4 N1 C2 C1 159.5(3) . . . . ?
O3 C1 C2 C7 -132.9(3) . . . . ?
C10 C1 C2 C7 -12.2(4) . . . . ?
O3 C1 C2 N1 107.0(3) . . . . ?
C10 C1 C2 N1 -132.4(3) . . . . ?
O3 C1 C2 C3 -8.1(3) . . . . ?
C10 C1 C2 C3 112.6(3) . . . . ?
C3 C4 O3 C1 36.1(4) . . . . ?
C10 C1 O3 C4 -142.3(3) . . . . ?
C2 C1 O3 C4 -17.2(3) . . . . ?
O3 C4 C3 C5 -168.0(3) . . . . ?
O3 C4 C3 C2 -38.9(3) . . . . ?
C7 C2 C3 C5 -77.6(3) . . . . ?
N1 C2 C3 C5 39.4(4) . . . . ?
C1 C2 C3 C5 157.1(3) . . . . ?
C7 C2 C3 C4 153.3(2) . . . . ?
N1 C2 C3 C4 -89.7(3) . . . . ?
C1 C2 C3 C4 28.0(3) . . . . ?
C4 C3 C5 C6 3.4(7) . . . . ?
C2 C3 C5 C6 -117.9(5) . . . . ?
C8 O7 C7 O6 -2.4(5) . . . . ?
C8 O7 C7 C2 175.0(3) . . . . ?
N1 C2 C7 O6 -126.0(3) . . . . ?
C3 C2 C7 O6 -8.1(4) . . . . ?
C1 C2 C7 O6 111.1(3) . . . . ?
N1 C2 C7 O7 56.6(3) . . . . ?
C3 C2 C7 O7 174.4(2) . . . . ?
C1 C2 C7 O7 -66.4(3) . . . . ?
C7 O7 C8 C9 -169.0(3) . . . . ?
O3 C1 C10 C11 45.2(4) . . . . ?
C2 C1 C10 C11 -73.4(4) . . . . ?
O3 C1 C10 C15 -134.9(3) . . . . ?
C2 C1 C10 C15 106.6(3) . . . . ?
C15 C10 C11 C12 -1.3(4) . . . . ?
C1 C10 C11 C12 178.7(3) . . . . ?
C10 C11 C12 C13 0.1(5) . . . . ?
C16 O1 C13 C12 0.3(5) . . . . ?
C16 O1 C13 C14 -179.9(3) . . . . ?
C11 C12 C13 O1 -179.5(3) . . . . ?
C11 C12 C13 C14 0.7(5) . . . . ?
C17 O2 C14 C15 3.4(5) . . . . ?
C17 O2 C14 C13 -176.6(3) . . . . ?
O1 C13 C14 O2 -0.2(4) . . . . ?
C12 C13 C14 O2 179.6(3) . . . . ?
O1 C13 C14 C15 179.9(3) . . . . ?
C12 C13 C14 C15 -0.4(4) . . . . ?
O2 C14 C15 C10 179.2(3) . . . . ?
C13 C14 C15 C10 -0.8(4) . . . . ?
C11 C10 C15 C14 1.6(4) . . . . ?
C1 C10 C15 C14 -178.3(3) . . . . ?
